data_2200252
loop_
_publ_author_name
'Filgueiras, Carlos A. L.'
'Horn Jr, Adolfo'
'Howie, R. Alan'
'Skakle, Janet M. S.'
'Wardell, James L.'

_publ_section_title
;
 \a-Form of tris(2,4-pentanedionato-<i>O</i>,<i>O</i>')vanadium(III),
 re-refinement against new intensity data
;
_journal_issue 4
_journal_name_full 'Acta Crystallographica Section E'
_journal_page_first m157
_journal_page_last m158
_journal_paper_doi 10.1107/S1600536801004391
_journal_volume 57
_journal_year 2001
_chemical_formula_iupac '[V (C5 H7 O2)3]'
_chemical_formula_moiety 'C15 H21 O6 V'
_chemical_formula_sum 'C15 H21 O6 V'
_chemical_formula_weight 348.26
_chemical_melting_point 460.5(5)
_chemical_name_common 'tris(acetylacetonato)-vanadium(III) (alpha form)'
_chemical_name_systematic
;
Tris(2,4-pentanedionato-O,O')-vanadium(III) (alpha form)
;
_space_group_IT_number 61
_symmetry_cell_setting orthorhombic
_symmetry_space_group_name_Hall '-P 2bc 2ac'
_symmetry_space_group_name_H-M 'P c a b'
_audit_creation_method SHELXL-97
_cell_angle_alpha 90.00
_cell_angle_beta 90.00
_cell_angle_gamma 90.00
_cell_formula_units_Z 8
_cell_length_a 15.4466(7)
_cell_length_b 16.6228(8)
_cell_length_c 13.5016(6)
_cell_measurement_reflns_used 4494
_cell_measurement_temperature 297(2)
_cell_measurement_theta_max 26.4
_cell_measurement_theta_min 2.4
_cell_volume 3466.7(3)
_computing_cell_refinement 'SAINT (Bruker, 1999)'
_computing_data_collection 'SMART (Bruker, 1999)'
_computing_data_reduction SAINT
_computing_molecular_graphics 'ORTEP-3 (Farrugia, 1997)'
_computing_publication_material SHELXL97
_computing_structure_refinement 'SHELXL97 (Sheldrick, 1997)'
_diffrn_ambient_temperature 297(2)
_diffrn_measured_fraction_theta_full .898
_diffrn_measured_fraction_theta_max .898
_diffrn_measurement_device_type 'Bruker SMART 1000 area-detector'
_diffrn_measurement_method '\f and \w'
_diffrn_radiation_monochromator graphite
_diffrn_radiation_source 'fine-focus sealed tube'
_diffrn_radiation_type MoK\a
_diffrn_radiation_wavelength .71073
_diffrn_reflns_av_R_equivalents .055
_diffrn_reflns_av_sigmaI/netI .0477
_diffrn_reflns_limit_h_max 14
_diffrn_reflns_limit_h_min -22
_diffrn_reflns_limit_k_max 24
_diffrn_reflns_limit_k_min -23
_diffrn_reflns_limit_l_max 18
_diffrn_reflns_limit_l_min -17
_diffrn_reflns_number 28129
_diffrn_reflns_theta_full 31.0
_diffrn_reflns_theta_max 31.0
_diffrn_reflns_theta_min 2.3
_diffrn_standards_decay_% none
_exptl_absorpt_coefficient_mu .60
_exptl_absorpt_correction_T_max .928
_exptl_absorpt_correction_T_min .445
_exptl_absorpt_correction_type multi-scan
_exptl_absorpt_process_details '(SADABS; Bruker, 1999)'
_exptl_crystal_colour 'dark orange--brown'
_exptl_crystal_density_diffrn 1.334
_exptl_crystal_density_meas 1.33
_exptl_crystal_density_method 'flotation in CCl~4~/EtOH (Morosin & Montgomery, 1969)'
_exptl_crystal_description block
_exptl_crystal_F_000 1456
_exptl_crystal_size_max .30
_exptl_crystal_size_mid .20
_exptl_crystal_size_min .10
_refine_diff_density_max .29
_refine_diff_density_min -.56
_refine_ls_extinction_method none
_refine_ls_goodness_of_fit_ref .94
_refine_ls_hydrogen_treatment constr
_refine_ls_matrix_type full
_refine_ls_number_parameters 205
_refine_ls_number_reflns 5155
_refine_ls_number_restraints 0
_refine_ls_restrained_S_all .94
_refine_ls_R_factor_all .126
_refine_ls_R_factor_gt .044
_refine_ls_shift/su_max .003
_refine_ls_shift/su_mean .000
_refine_ls_structure_factor_coef Fsqd
_refine_ls_weighting_details 'calc w = 1/[\s^2^(Fo^2^)+(0.0658P)^2^] where P = (Fo^2^+2Fc^2^)/3'
_refine_ls_weighting_scheme calc
_refine_ls_wR_factor_ref .139
_reflns_number_gt 2251
_reflns_number_total 5155
_reflns_threshold_expression I>2\s(I)
_cod_data_source_file ya6013.cif
_cod_data_source_block I
_cod_depositor_comments
;
The following automatic conversions were performed:

'_chemical_melting_point' value '460-461' was changed to '460.5(5)' -
the average value was taken and precision was estimated.

Automatic conversion script
Id: cif_fix_values 1646 2011-03-28 12:23:43Z adriana 

The following automatic conversions were performed:

'_chemical_melting_point' value '460-461' was changed to '460.5(5)' -
the average value was taken and precision was estimated.

Automatic conversion script
Id: cif_fix_values 1715 2011-07-08 13:25:40Z adriana 
;
_cod_database_code 2200252
_cod_database_fobs_code 2200252

loop_
_symmetry_equiv_pos_as_xyz
'x, y, z'
'x+1/2, -y, -z+1/2'
'x+1/2, -y+1/2, z'
'x, y+1/2, -z+1/2'
'-x, -y, -z'
'-x-1/2, y, z-1/2'
'-x-1/2, y-1/2, -z'
'-x, -y-1/2, z-1/2'

loop_
_atom_site_label
_atom_site_fract_x
_atom_site_fract_y
_atom_site_fract_z
_atom_site_U_iso_or_equiv
_atom_site_adp_type
_atom_site_calc_flag
_atom_site_refinement_flags
_atom_site_occupancy
_atom_site_disorder_assembly
_atom_site_disorder_group
_atom_site_type_symbol
C1 .0027(2) .35220(15) .33680(19) .0682(7) Uani d . 1 . . C
C10 -.0267(3) .40889(19) .4181(2) .1098(13) Uani d . 1 . . C
H10A -.0192 .3834 .4813 .165 Uiso calc R 1 . . H
H10B -.0867 .4219 .4087 .165 Uiso calc R 1 . . H
H10C .0072 .4573 .4157 .165 Uiso calc R 1 . . H
C12 -.04869(19) .33732(18) .2556(2) .0772(9) Uani d . 1 . . C
H12 -.1024 .3626 .2533 .093 Uiso calc R 1 . . H
C2 -.02683(18) .28758(18) .17693(19) .0631(7) Uani d . 1 . . C
C20 -.08692(19) .2776(2) .0909(2) .0928(11) Uani d . 1 . . C
H20A -.0720 .3155 .0400 .139 Uiso calc R 1 . . H
H20B -.1454 .2869 .1121 .139 Uiso calc R 1 . . H
H20C -.0819 .2239 .0652 .139 Uiso calc R 1 . . H
C3 .09410(19) .07824(17) .3143(2) .0713(8) Uani d . 1 . . C
C30 .0465(3) .0223(2) .3825(3) .1097(13) Uani d . 1 . . C
H30A .0279 .0513 .4402 .165 Uiso calc R 1 . . H
H30B .0842 -.0207 .4021 .165 Uiso calc R 1 . . H
H30C -.0031 .0006 .3489 .165 Uiso calc R 1 . . H
C34 .1382(2) .04789(18) .2328(2) .0874(10) Uani d . 1 . . C
H34 .1323 -.0067 .2191 .105 Uiso calc R 1 . . H
C4 .1899(2) .09232(18) .1710(2) .0687(8) Uani d . 1 . . C
C40 .2398(2) .0525(2) .0882(2) .1090(12) Uani d . 1 . . C
H40A .2351 .0843 .0292 .163 Uiso calc R 1 . . H
H40B .2165 -.0001 .0762 .163 Uiso calc R 1 . . H
H40C .2996 .0479 .1067 .163 Uiso calc R 1 . . H
C5 .30280(18) .29429(18) .36737(18) .0641(7) Uani d . 1 . . C
C50 .3605(2) .2859(2) .4569(2) .0983(11) Uani d . 1 . . C
H50A .3440 .3249 .5059 .147 Uiso calc R 1 . . H
H50B .4196 .2948 .4378 .147 Uiso calc R 1 . . H
H50C .3546 .2328 .4839 .147 Uiso calc R 1 . . H
C56 .3225(2) .34965(19) .2937(2) .0848(9) Uani d . 1 . . C
H56 .3735 .3789 .3006 .102 Uiso calc R 1 . . H
C6 .2732(2) .36462(16) .2120(2) .0715(8) Uani d . 1 . . C
C60 .3030(3) .4242(2) .1347(3) .1221(15) Uani d . 1 . . C
H60A .2960 .4012 .0699 .183 Uiso calc R 1 . . H
H60B .3629 .4368 .1454 .183 Uiso calc R 1 . . H
H60C .2691 .4724 .1395 .183 Uiso calc R 1 . . H
O1 .07705(12) .32206(10) .35069(12) .0639(5) Uani d . 1 . . O
O2 .04379(11) .24907(11) .17215(12) .0639(5) Uani d . 1 . . O
O3 .09151(13) .15212(11) .33728(13) .0676(5) Uani d . 1 . . O
O4 .20162(11) .16752(11) .17940(12) .0628(5) Uani d . 1 . . O
O5 .23767(12) .24903(11) .36504(11) .0629(4) Uani d . 1 . . O
O6 .20096(12) .33224(10) .19387(12) .0627(5) Uani d . 1 . . O
V1 .14153(3) .24589(2) .26686(3) .04841(14) Uani d . 1 . . V

loop_
_atom_site_aniso_label
_atom_site_aniso_U_11
_atom_site_aniso_U_22
_atom_site_aniso_U_33
_atom_site_aniso_U_12
_atom_site_aniso_U_13
_atom_site_aniso_U_23
C1 .089(2) .0534(15) .0618(16) .0145(15) .0148(15) .0007(13)
C10 .145(3) .089(2) .095(2) .049(2) .016(2) -.026(2)
C12 .070(2) .092(2) .0691(18) .0257(17) .0046(14) .0003(16)
C2 .0541(16) .0823(18) .0528(15) -.0015(14) .0057(12) .0116(14)
C20 .0601(18) .156(3) .0627(18) .0012(19) -.0039(14) .0033(19)
C3 .075(2) .0570(16) .082(2) -.0139(14) -.0026(15) .0083(15)
C30 .124(3) .076(2) .128(3) -.030(2) .018(2) .029(2)
C34 .106(3) .0528(16) .103(3) -.0063(18) .004(2) -.0144(17)
C4 .0735(19) .0649(18) .0677(18) .0122(15) -.0068(14) -.0160(14)
C40 .122(3) .110(3) .095(2) .027(2) .010(2) -.045(2)
C5 .0614(17) .0791(19) .0518(14) .0041(15) -.0030(12) -.0080(14)
C50 .087(2) .147(3) .0603(18) -.002(2) -.0179(16) -.012(2)
C56 .079(2) .096(2) .0796(19) -.0326(19) -.0105(17) .0092(18)
C6 .079(2) .0649(17) .0703(18) -.0147(15) .0067(15) .0115(14)
C60 .129(3) .119(3) .119(3) -.044(3) .008(2) .054(3)
O1 .0699(12) .0649(11) .0570(10) .0080(10) .0041(9) -.0123(9)
O2 .0572(10) .0844(13) .0502(10) .0034(10) .0023(7) -.0079(9)
O3 .0838(13) .0585(11) .0606(11) -.0119(10) .0159(9) .0029(9)
O4 .0683(12) .0633(11) .0568(10) .0062(9) .0126(8) -.0058(9)
O5 .0677(11) .0739(11) .0471(9) -.0018(10) -.0016(8) .0092(9)
O6 .0695(12) .0643(11) .0545(9) -.0074(9) -.0014(9) .0149(9)
V1 .0532(2) .0484(2) .0436(2) -.0010(2) .00513(16) -.00006(18)

loop_
_atom_type_symbol
_atom_type_description
_atom_type_scat_dispersion_real
_atom_type_scat_dispersion_imag
_atom_type_scat_source
C C .0033 .0016 'International Tables Vol C Tables 4.2.6.8 and 6.1.1.4'
H H .0000 .0000 'International Tables Vol C Tables 4.2.6.8 and 6.1.1.4'
O O .0106 .0060 'International Tables Vol C Tables 4.2.6.8 and 6.1.1.4'
V V .3005 .5294 'International Tables Vol C Tables 4.2.6.8 and 6.1.1.4'

loop_
_geom_angle_atom_site_label_1
_geom_angle_atom_site_label_2
_geom_angle_atom_site_label_3
_geom_angle
O1 C1 C12 124.7(2)
O1 C1 C10 114.2(3)
C12 C1 C10 121.0(3)
C1 C10 H10A 109.5
C1 C10 H10B 109.5
H10A C10 H10B 109.5
C1 C10 H10C 109.5
H10A C10 H10C 109.5
H10B C10 H10C 109.5
C1 C12 C2 125.2(3)
C1 C12 H12 117.4
C2 C12 H12 117.4
O2 C2 C12 123.3(3)
O2 C2 C20 116.0(2)
C12 C2 C20 120.7(3)
C2 C20 H20A 109.5
C2 C20 H20B 109.5
H20A C20 H20B 109.5
C2 C20 H20C 109.5
H20A C20 H20C 109.5
H20B C20 H20C 109.5
O3 C3 C34 124.1(3)
O3 C3 C30 115.7(3)
C34 C3 C30 120.1(3)
C3 C30 H30A 109.5
C3 C30 H30B 109.5
H30A C30 H30B 109.5
C3 C30 H30C 109.5
H30A C30 H30C 109.5
H30B C30 H30C 109.5
C4 C34 C3 124.9(3)
C4 C34 H34 117.5
C3 C34 H34 117.5
O4 C4 C34 124.0(3)
O4 C4 C40 115.2(3)
C34 C4 C40 120.7(3)
C4 C40 H40A 109.5
C4 C40 H40B 109.5
H40A C40 H40B 109.5
C4 C40 H40C 109.5
H40A C40 H40C 109.5
H40B C40 H40C 109.5
O5 C5 C56 123.7(3)
O5 C5 C50 116.0(3)
C56 C5 C50 120.4(3)
C5 C50 H50A 109.5
C5 C50 H50B 109.5
H50A C50 H50B 109.5
C5 C50 H50C 109.5
H50A C50 H50C 109.5
H50B C50 H50C 109.5
C6 C56 C5 125.3(3)
C6 C56 H56 117.3
C5 C56 H56 117.3
O6 C6 C56 125.0(3)
O6 C6 C60 114.5(3)
C56 C6 C60 120.6(3)
C6 C60 H60A 109.5
C6 C60 H60B 109.5
H60A C60 H60B 109.5
C6 C60 H60C 109.5
H60A C60 H60C 109.5
H60B C60 H60C 109.5
C1 O1 V1 128.90(17)
C2 O2 V1 129.61(17)
C3 O3 V1 129.20(18)
C4 O4 V1 129.24(18)
C5 O5 V1 129.00(17)
C6 O6 V1 128.74(17)
O6 V1 O1 93.14(8)
O6 V1 O2 90.73(7)
O1 V1 O2 88.18(7)
O6 V1 O3 174.40(8)
O1 V1 O3 91.87(8)
O2 V1 O3 91.92(8)
O6 V1 O4 87.87(7)
O1 V1 O4 177.41(8)
O2 V1 O4 89.42(7)
O3 V1 O4 87.23(8)
O6 V1 O5 88.07(7)
O1 V1 O5 88.73(7)
O2 V1 O5 176.62(7)
O3 V1 O5 89.54(8)
O4 V1 O5 93.69(7)

loop_
_geom_bond_atom_site_label_1
_geom_bond_atom_site_label_2
_geom_bond_site_symmetry_2
_geom_bond_distance
_geom_bond_publ_flag
C1 O1 . 1.267(3) ?
C1 C12 . 1.376(4) ?
C1 C10 . 1.516(3) ?
C10 H10A . .9600 ?
C10 H10B . .9600 ?
C10 H10C . .9600 ?
C12 C2 . 1.388(4) ?
C12 H12 . .9300 ?
C2 O2 . 1.266(3) ?
C2 C20 . 1.497(4) ?
C20 H20A . .9600 ?
C20 H20B . .9600 ?
C20 H20C . .9600 ?
C3 O3 . 1.267(3) ?
C3 C34 . 1.390(4) ?
C3 C30 . 1.501(4) ?
C30 H30A . .9600 ?
C30 H30B . .9600 ?
C30 H30C . .9600 ?
C34 C4 . 1.370(4) ?
C34 H34 . .9300 ?
C4 O4 . 1.268(3) ?
C4 C40 . 1.510(4) ?
C40 H40A . .9600 ?
C40 H40B . .9600 ?
C40 H40C . .9600 ?
C5 O5 . 1.257(3) ?
C5 C56 . 1.389(4) ?
C5 C50 . 1.508(4) ?
C50 H50A . .9600 ?
C50 H50B . .9600 ?
C50 H50C . .9600 ?
C56 C6 . 1.363(4) ?
C56 H56 . .9300 ?
C6 O6 . 1.263(3) ?
C6 C60 . 1.511(4) ?
C60 H60A . .9600 ?
C60 H60B . .9600 ?
C60 H60C . .9600 ?
O1 V1 . 1.9688(17) ?
O2 V1 . 1.9793(17) ?
O3 V1 . 1.9825(17) ?
O4 V1 . 1.9881(16) ?
O5 V1 . 1.9912(18) ?
O6 V1 . 1.9683(17) ?

loop_
_geom_torsion_atom_site_label_1
_geom_torsion_atom_site_label_2
_geom_torsion_atom_site_label_3
_geom_torsion_atom_site_label_4
_geom_torsion
O1 C1 C12 C2 -.3(5)
C10 C1 C12 C2 178.9(3)
C1 C12 C2 O2 1.0(5)
C1 C12 C2 C20 -178.3(3)
O3 C3 C34 C4 5.2(5)
C30 C3 C34 C4 -173.9(3)
C3 C34 C4 O4 -2.2(5)
C3 C34 C4 C40 175.9(3)
O5 C5 C56 C6 2.7(5)
C50 C5 C56 C6 -177.1(3)
C5 C56 C6 O6 2.8(5)
C5 C56 C6 C60 -177.7(3)
C12 C1 O1 V1 -1.0(4)
C10 C1 O1 V1 179.73(19)
C12 C2 O2 V1 -.2(4)
C20 C2 O2 V1 179.01(19)
C34 C3 O3 V1 2.9(5)
C30 C3 O3 V1 -177.9(2)
C34 C4 O4 V1 -8.8(4)
C40 C4 O4 V1 173.02(19)
C56 C5 O5 V1 -4.6(4)
C50 C5 O5 V1 175.20(19)
C56 C6 O6 V1 -5.8(4)
C60 C6 O6 V1 174.6(2)
C6 O6 V1 O1 92.0(2)
C6 O6 V1 O2 -179.8(2)
C6 O6 V1 O4 -90.4(2)
C6 O6 V1 O5 3.4(2)
C1 O1 V1 O6 91.9(2)
C1 O1 V1 O2 1.3(2)
C1 O1 V1 O3 -90.6(2)
C1 O1 V1 O5 179.9(2)
C2 O2 V1 O6 -93.8(2)
C2 O2 V1 O1 -.6(2)
C2 O2 V1 O3 91.2(2)
C2 O2 V1 O4 178.4(2)
C3 O3 V1 O1 168.6(2)
C3 O3 V1 O2 80.4(2)
C3 O3 V1 O4 -9.0(2)
C3 O3 V1 O5 -102.7(2)
C4 O4 V1 O6 -170.8(2)
C4 O4 V1 O2 -80.1(2)
C4 O4 V1 O3 11.9(2)
C4 O4 V1 O5 101.2(2)
C5 O5 V1 O6 1.7(2)
C5 O5 V1 O1 -91.4(2)
C5 O5 V1 O3 176.7(2)
C5 O5 V1 O4 89.5(2)
